data_7719186
loop_
_publ_author_name
'Rahman, Salina'
'Ghosh, Kowsik'
'Ovchinnikov, Alexander'
'Nandakumar, Anirudh'
'Chan, Candace K.'
'Bobev, Svilen'

_publ_section_title
;
 On the structure of heptalithium distannide: Li<sub>7</sub>Sn<sub>2</sub>
 or Li<sub>7-<i>x</i></sub>Sn<sub>2</sub> (0.3 &lt; <i>x</i> &lt; 0.5).
;
_journal_issue 34
_journal_name_full 'Dalton transactions (Cambridge, England : 2003)'
_journal_page_first 12859
_journal_page_last 12867
_journal_paper_doi 10.1039/d5dt01022e
_journal_volume 54
_journal_year 2025
_chemical_formula_sum 'Li6.68 Sn2'
_chemical_formula_weight 283.70
_space_group_IT_number 65
_space_group_name_Hall '-C 2 2'
_space_group_name_H-M_alt 'C m m m'
_symmetry_cell_setting orthorhombic
_symmetry_space_group_name_H-M 'C m m m'
_atom_sites_solution_primary direct
_atom_sites_solution_secondary difmap
_audit_creation_method SHELXL-97
_audit_update_record
;
2025-04-16 deposited with the CCDC.	2025-07-23 downloaded from the CCDC.
;
_cell_angle_alpha 90.00
_cell_angle_beta 90.00
_cell_angle_gamma 90.00
_cell_formula_units_Z 4
_cell_length_a 9.7882(13)
_cell_length_b 13.8416(19)
_cell_length_c 4.7333(6)
_cell_measurement_reflns_used 1535
_cell_measurement_temperature 200(2)
_cell_measurement_theta_max 30.59
_cell_measurement_theta_min 2.55
_cell_volume 641.29(15)
_computing_cell_refinement 'Bruker SMART'
_computing_data_collection 'Bruker SMART'
_computing_data_reduction 'Bruker SAINT'
_computing_molecular_graphics 'Bruker SHELXTL'
_computing_publication_material 'Bruker SHELXTL'
_computing_structure_refinement 'SHELXL-97 (Sheldrick, 1997)'
_computing_structure_solution 'SHELXS-97 (Sheldrick, 1990)'
_diffrn_ambient_temperature 200(2)
_diffrn_measured_fraction_theta_full 0.993
_diffrn_measured_fraction_theta_max 0.993
_diffrn_measurement_device_type 'CCD area detector'
_diffrn_measurement_method 'phi and omega scans'
_diffrn_radiation_monochromator graphite
_diffrn_radiation_source 'fine-focus sealed tube'
_diffrn_radiation_type MoK\a
_diffrn_radiation_wavelength 0.71073
_diffrn_reflns_av_R_equivalents 0.0260
_diffrn_reflns_av_sigmaI/netI 0.0242
_diffrn_reflns_limit_h_max 12
_diffrn_reflns_limit_h_min -14
_diffrn_reflns_limit_k_max 19
_diffrn_reflns_limit_k_min -19
_diffrn_reflns_limit_l_max 3
_diffrn_reflns_limit_l_min -6
_diffrn_reflns_number 2819
_diffrn_reflns_theta_full 30.59
_diffrn_reflns_theta_max 30.59
_diffrn_reflns_theta_min 2.55
_exptl_absorpt_coefficient_mu 7.632
_exptl_absorpt_correction_T_max 0.5665
_exptl_absorpt_correction_T_min 0.3162
_exptl_absorpt_correction_type multi-scan
_exptl_absorpt_process_details SADABS
_exptl_crystal_colour black
_exptl_crystal_density_diffrn 2.938
_exptl_crystal_density_method 'not measured'
_exptl_crystal_description irregular
_exptl_crystal_F_000 480
_exptl_crystal_size_max 0.20
_exptl_crystal_size_mid 0.14
_exptl_crystal_size_min 0.08
_refine_diff_density_max 1.130
_refine_diff_density_min -1.003
_refine_diff_density_rms 0.182
_refine_ls_extinction_coef 0.00039(2)
_refine_ls_extinction_expression Fc^*^=kFc[1+0.001xFc^2^\l^3^/sin(2\q)]^-1/4^
_refine_ls_extinction_method SHELXL
_refine_ls_goodness_of_fit_ref 1.083
_refine_ls_matrix_type full
_refine_ls_number_parameters 23
_refine_ls_number_reflns 591
_refine_ls_number_restraints 0
_refine_ls_restrained_S_all 1.083
_refine_ls_R_factor_all 0.0275
_refine_ls_R_factor_gt 0.0220
_refine_ls_shift/su_max 0.000
_refine_ls_shift/su_mean 0.000
_refine_ls_structure_factor_coef Fsqd
_refine_ls_weighting_details 'calc w=1/[\s^2^(Fo^2^)+(0.0135P)^2^+2.3888P] where P=(Fo^2^+2Fc^2^)/3'
_refine_ls_weighting_scheme calc
_refine_ls_wR_factor_gt 0.0395
_refine_ls_wR_factor_ref 0.0408
_reflns_number_gt 517
_reflns_number_total 591
_reflns_threshold_expression >2sigma(I)
_cod_data_source_file d5dt01022e2.cif
_cod_data_source_block final_CCDC9
_cod_depositor_comments
;
The following automatic conversions were performed:

data item '_symmetry_cell_setting' value 'Orthorhombic' was changed
to 'orthorhombic' in accordance with the
/home/data/users/saulius/crontab/automatic-downloads/rss-feeds/RSC/lib/dictionaries/cif_core.dic
dictionary named 'cif_core.dic' version 2.4.2 last updated on
2011-04-26.

Automatic conversion script
Id: cif_fix_values 8170 2020-07-09 18:12:32Z antanas 

 Adding full bibliography for 7719177--7719189.cif.
;
_cod_original_sg_symbol_H-M Cmmm
_cod_database_code 7719186

loop_
_symmetry_equiv_pos_as_xyz
'x, y, z'
'-x, -y, z'
'-x, y, -z'
'x, -y, -z'
'x+1/2, y+1/2, z'
'-x+1/2, -y+1/2, z'
'-x+1/2, y+1/2, -z'
'x+1/2, -y+1/2, -z'
'-x, -y, -z'
'x, y, -z'
'x, -y, z'
'-x, y, z'
'-x+1/2, -y+1/2, -z'
'x+1/2, y+1/2, -z'
'x+1/2, -y+1/2, z'
'-x+1/2, y+1/2, z'

loop_
_atom_site_label
_atom_site_type_symbol
_atom_site_fract_x
_atom_site_fract_y
_atom_site_fract_z
_atom_site_U_iso_or_equiv
_atom_site_adp_type
_atom_site_occupancy
_atom_site_symmetry_multiplicity
_atom_site_calc_flag
_atom_site_refinement_flags
_atom_site_disorder_assembly
_atom_site_disorder_group
Sn1 Sn 0.34610(4) 0.0000 0.0000 0.01074(13) Uani 1 4 d S . .
Sn2 Sn 0.0000 0.18646(3) 0.5000 0.01081(13) Uani 1 4 d S . .
Li1 Li 0.3116(9) 0.1554(6) 0.5000 0.0258(18) Uiso 1 2 d S . .
Li2 Li 0.1486(10) 0.1503(8) 0.0000 0.042(3) Uiso 1 2 d S . .
Li3 Li 0.1454(11) 0.0000 0.5000 0.021(2) Uiso 1 4 d S . .
Li4 Li 0.0000 0.3233(8) 0.0000 0.025(3) Uiso 1 4 d S . .
Li5 Li 0.5000 0.0000 0.5000 0.033(4) Uiso 1 8 d S . .
Li6 Li 0.0000 0.0000 0.0000 0.06(3) Uiso 0.33(8) 8 d SP . .

loop_
_atom_site_aniso_label
_atom_site_aniso_U_11
_atom_site_aniso_U_22
_atom_site_aniso_U_33
_atom_site_aniso_U_23
_atom_site_aniso_U_13
_atom_site_aniso_U_12
Sn1 0.00909(19) 0.01209(19) 0.0111(2) 0.000 0.000 0.000
Sn2 0.0095(2) 0.01173(19) 0.0112(2) 0.000 0.000 0.000

loop_
_atom_type_symbol
_atom_type_description
_atom_type_scat_dispersion_real
_atom_type_scat_dispersion_imag
_atom_type_scat_source
Li Li -0.0003 0.0001 'International Tables Vol C Tables 4.2.6.8 and 6.1.1.4'
Sn Sn -0.6537 1.4246 'International Tables Vol C Tables 4.2.6.8 and 6.1.1.4'

loop_
_geom_angle_atom_site_label_1
_geom_angle_atom_site_label_2
_geom_angle_atom_site_label_3
_geom_angle
_geom_angle_site_symmetry_1
_geom_angle_site_symmetry_3
_geom_angle_publ_flag
Li5 Sn1 Li5 115.044(16) . 1_554 ?
Li5 Sn1 Li2 111.44(9) . . ?
Li5 Sn1 Li2 111.44(9) 1_554 . ?
Li5 Sn1 Li2 111.44(9) . 11 ?
Li5 Sn1 Li2 111.44(9) 1_554 11 ?
Li2 Sn1 Li2 94.2(4) . 11 ?
Li5 Sn1 Li4 73.64(6) . 13 ?
Li5 Sn1 Li4 73.64(6) 1_554 13 ?
Li2 Sn1 Li4 74.5(2) . 13 ?
Li2 Sn1 Li4 168.7(2) 11 13 ?
Li5 Sn1 Li4 73.64(6) . 5_545 ?
Li5 Sn1 Li4 73.64(6) 1_554 5_545 ?
Li2 Sn1 Li4 168.7(2) . 5_545 ?
Li2 Sn1 Li4 74.5(2) 11 5_545 ?
Li4 Sn1 Li4 116.7(2) 13 5_545 ?
Li5 Sn1 Sn1 57.522(8) . 9_655 ?
Li5 Sn1 Sn1 57.522(8) 1_554 9_655 ?
Li2 Sn1 Sn1 132.9(2) . 9_655 ?
Li2 Sn1 Sn1 132.9(2) 11 9_655 ?
Li4 Sn1 Sn1 58.37(12) 13 9_655 ?
Li4 Sn1 Sn1 58.37(12) 5_545 9_655 ?
Li5 Sn1 Li3 172.78(15) . 1_554 ?
Li5 Sn1 Li3 72.17(15) 1_554 1_554 ?
Li2 Sn1 Li3 64.23(14) . 1_554 ?
Li2 Sn1 Li3 64.23(14) 11 1_554 ?
Li4 Sn1 Li3 109.57(9) 13 1_554 ?
Li4 Sn1 Li3 109.57(9) 5_545 1_554 ?
Sn1 Sn1 Li3 129.69(15) 9_655 1_554 ?
Li5 Sn1 Li3 72.17(15) . . ?
Li5 Sn1 Li3 172.78(15) 1_554 . ?
Li2 Sn1 Li3 64.23(14) . . ?
Li2 Sn1 Li3 64.23(14) 11 . ?
Li4 Sn1 Li3 109.57(9) 13 . ?
Li4 Sn1 Li3 109.57(9) 5_545 . ?
Sn1 Sn1 Li3 129.69(15) 9_655 . ?
Li3 Sn1 Li3 100.6(3) 1_554 . ?
Li5 Sn1 Li1 132.62(13) . 11_554 ?
Li5 Sn1 Li1 55.63(13) 1_554 11_554 ?
Li2 Sn1 Li1 114.75(19) . 11_554 ?
Li2 Sn1 Li1 55.85(16) 11 11_554 ?
Li4 Sn1 Li1 128.65(13) 13 11_554 ?
Li4 Sn1 Li1 59.03(15) 5_545 11_554 ?
Sn1 Sn1 Li1 96.02(15) 9_655 11_554 ?
Li3 Sn1 Li1 50.71(16) 1_554 11_554 ?
Li3 Sn1 Li1 119.95(17) . 11_554 ?
Li5 Sn1 Li1 55.63(13) . 11 ?
Li5 Sn1 Li1 132.62(13) 1_554 11 ?
Li2 Sn1 Li1 114.75(19) . 11 ?
Li2 Sn1 Li1 55.85(16) 11 11 ?
Li4 Sn1 Li1 128.65(13) 13 11 ?
Li4 Sn1 Li1 59.03(15) 5_545 11 ?
Sn1 Sn1 Li1 96.02(15) 9_655 11 ?
Li3 Sn1 Li1 119.95(17) 1_554 11 ?
Li3 Sn1 Li1 50.71(16) . 11 ?
Li1 Sn1 Li1 94.8(2) 11_554 11 ?
Li5 Sn1 Li1 132.62(13) . 1_554 ?
Li5 Sn1 Li1 55.63(13) 1_554 1_554 ?
Li2 Sn1 Li1 55.85(16) . 1_554 ?
Li2 Sn1 Li1 114.75(19) 11 1_554 ?
Li4 Sn1 Li1 59.03(15) 13 1_554 ?
Li4 Sn1 Li1 128.65(13) 5_545 1_554 ?
Sn1 Sn1 Li1 96.02(15) 9_655 1_554 ?
Li3 Sn1 Li1 50.71(16) 1_554 1_554 ?
Li3 Sn1 Li1 119.95(17) . 1_554 ?
Li1 Sn1 Li1 84.0(2) 11_554 1_554 ?
Li1 Sn1 Li1 168.0(3) 11 1_554 ?
Li2 Sn2 Li2 159.6(4) 3 1_556 ?
Li2 Sn2 Li2 114.0(3) 3 3_556 ?
Li2 Sn2 Li2 62.0(4) 1_556 3_556 ?
Li2 Sn2 Li2 62.0(4) 3 . ?
Li2 Sn2 Li2 114.0(3) 1_556 . ?
Li2 Sn2 Li2 159.6(4) 3_556 . ?
Li2 Sn2 Li1 117.9(2) 3 13_556 ?
Li2 Sn2 Li1 78.7(2) 1_556 13_556 ?
Li2 Sn2 Li1 117.9(2) 3_556 13_556 ?
Li2 Sn2 Li1 78.7(2) . 13_556 ?
Li2 Sn2 Li1 78.7(2) 3 15_455 ?
Li2 Sn2 Li1 117.9(2) 1_556 15_455 ?
Li2 Sn2 Li1 78.7(2) 3_556 15_455 ?
Li2 Sn2 Li1 117.9(2) . 15_455 ?
Li1 Sn2 Li1 80.2(3) 13_556 15_455 ?
Li2 Sn2 Li3 95.4(2) 3 . ?
Li2 Sn2 Li3 66.2(2) 1_556 . ?
Li2 Sn2 Li3 95.4(2) 3_556 . ?
Li2 Sn2 Li3 66.2(2) . . ?
Li1 Sn2 Li3 111.0(2) 13_556 . ?
Li1 Sn2 Li3 168.8(3) 15_455 . ?
Li2 Sn2 Li3 66.2(2) 3 9_556 ?
Li2 Sn2 Li3 95.4(2) 1_556 9_556 ?
Li2 Sn2 Li3 66.2(2) 3_556 9_556 ?
Li2 Sn2 Li3 95.4(2) . 9_556 ?
Li1 Sn2 Li3 168.8(3) 13_556 9_556 ?
Li1 Sn2 Li3 111.0(2) 15_455 9_556 ?
Li3 Sn2 Li3 57.8(4) . 9_556 ?
Li2 Sn2 Li4 139.9(2) 3 1_556 ?
Li2 Sn2 Li4 57.1(2) 1_556 1_556 ?
Li2 Sn2 Li4 57.1(2) 3_556 1_556 ?
Li2 Sn2 Li4 139.9(2) . 1_556 ?
Li1 Sn2 Li4 61.45(13) 13_556 1_556 ?
Li1 Sn2 Li4 61.45(13) 15_455 1_556 ?
Li3 Sn2 Li4 123.17(15) . 1_556 ?
Li3 Sn2 Li4 123.17(15) 9_556 1_556 ?
Li2 Sn2 Li4 57.1(2) 3 . ?
Li2 Sn2 Li4 139.9(2) 1_556 . ?
Li2 Sn2 Li4 139.9(2) 3_556 . ?
Li2 Sn2 Li4 57.1(2) . . ?
Li1 Sn2 Li4 61.45(13) 13_556 . ?
Li1 Sn2 Li4 61.45(13) 15_455 . ?
Li3 Sn2 Li4 123.17(15) . . ?
Li3 Sn2 Li4 123.17(15) 9_556 . ?
Li4 Sn2 Li4 102.7(3) 1_556 . ?
Li2 Sn2 Li1 119.05(19) 3 . ?
Li2 Sn2 Li1 57.66(17) 1_556 . ?
Li2 Sn2 Li1 119.05(19) 3_556 . ?
Li2 Sn2 Li1 57.66(17) . . ?
Li1 Sn2 Li1 57.9(3) 13_556 . ?
Li1 Sn2 Li1 138.12(16) 15_455 . ?
Li3 Sn2 Li1 53.1(2) . . ?
Li3 Sn2 Li1 110.9(2) 9_556 . ?
Li4 Sn2 Li1 95.00(10) 1_556 . ?
Li4 Sn2 Li1 95.00(10) . . ?
Li2 Sn2 Li1 57.66(17) 3 3_556 ?
Li2 Sn2 Li1 119.05(19) 1_556 3_556 ?
Li2 Sn2 Li1 57.66(17) 3_556 3_556 ?
Li2 Sn2 Li1 119.05(19) . 3_556 ?
Li1 Sn2 Li1 138.12(16) 13_556 3_556 ?
Li1 Sn2 Li1 57.9(3) 15_455 3_556 ?
Li3 Sn2 Li1 110.9(2) . 3_556 ?
Li3 Sn2 Li1 53.1(2) 9_556 3_556 ?
Li4 Sn2 Li1 95.00(10) 1_556 3_556 ?
Li4 Sn2 Li1 95.00(10) . 3_556 ?
Li1 Sn2 Li1 164.0(3) . 3_556 ?
Li3 Li1 Li5 77.7(3) . . ?
Li3 Li1 Li2 69.1(3) . 1_556 ?
Li5 Li1 Li2 110.2(3) . 1_556 ?
Li3 Li1 Li2 69.1(3) . . ?
Li5 Li1 Li2 110.2(3) . . ?
Li2 Li1 Li2 112.0(4) 1_556 . ?
Li3 Li1 Sn2 177.0(4) . 13_556 ?
Li5 Li1 Sn2 99.3(3) . 13_556 ?
Li2 Li1 Sn2 112.3(3) 1_556 13_556 ?
Li2 Li1 Sn2 112.3(3) . 13_556 ?
Li3 Li1 Li1 118.2(5) . 13_556 ?
Li5 Li1 Li1 164.2(5) . 13_556 ?
Li2 Li1 Li1 77.8(3) 1_556 13_556 ?
Li2 Li1 Li1 77.8(3) . 13_556 ?
Sn2 Li1 Li1 64.9(3) 13_556 13_556 ?
Li3 Li1 Li4 116.5(3) . 13_556 ?
Li5 Li1 Li4 71.1(2) . 13_556 ?
Li2 Li1 Li4 72.15(17) 1_556 13_556 ?
Li2 Li1 Li4 174.3(4) . 13_556 ?
Sn2 Li1 Li4 62.0(2) 13_556 13_556 ?
Li1 Li1 Li4 99.6(3) 13_556 13_556 ?
Li3 Li1 Li4 116.5(3) . 13 ?
Li5 Li1 Li4 71.1(2) . 13 ?
Li2 Li1 Li4 174.3(4) 1_556 13 ?
Li2 Li1 Li4 72.15(17) . 13 ?
Sn2 Li1 Li4 62.0(2) 13_556 13 ?
Li1 Li1 Li4 99.6(3) 13_556 13 ?
Li4 Li1 Li4 103.5(3) 13_556 13 ?
Li3 Li1 Sn2 60.9(2) . . ?
Li5 Li1 Sn2 138.6(3) . . ?
Li2 Li1 Sn2 56.6(2) 1_556 . ?
Li2 Li1 Sn2 56.6(2) . . ?
Sn2 Li1 Sn2 122.1(3) 13_556 . ?
Li1 Li1 Sn2 57.2(3) 13_556 . ?
Li4 Li1 Sn2 126.30(15) 13_556 . ?
Li4 Li1 Sn2 126.30(15) 13 . ?
Li3 Li1 Sn1 61.95(17) . . ?
Li5 Li1 Sn1 54.82(13) . . ?
Li2 Li1 Sn1 130.7(4) 1_556 . ?
Li2 Li1 Sn1 55.4(2) . . ?
Sn2 Li1 Sn1 116.36(19) 13_556 . ?
Li1 Li1 Sn1 130.65(16) 13_556 . ?
Li4 Li1 Sn1 125.4(3) 13_556 . ?
Li4 Li1 Sn1 54.8(2) 13 . ?
Sn2 Li1 Sn1 101.37(19) . . ?
Li3 Li1 Sn1 61.95(17) . 1_556 ?
Li5 Li1 Sn1 54.82(13) . 1_556 ?
Li2 Li1 Sn1 55.4(2) 1_556 1_556 ?
Li2 Li1 Sn1 130.7(4) . 1_556 ?
Sn2 Li1 Sn1 116.36(19) 13_556 1_556 ?
Li1 Li1 Sn1 130.65(16) 13_556 1_556 ?
Li4 Li1 Sn1 54.8(2) 13_556 1_556 ?
Li4 Li1 Sn1 125.4(3) 13 1_556 ?
Sn2 Li1 Sn1 101.37(19) . 1_556 ?
Sn1 Li1 Sn1 94.8(2) . 1_556 ?
Li6 Li2 Li4 113.8(4) . . ?
Li6 Li2 Sn2 81.4(2) . 1_554 ?
Li4 Li2 Sn2 65.2(2) . 1_554 ?
Li6 Li2 Sn2 81.4(2) . . ?
Li4 Li2 Sn2 65.2(2) . . ?
Sn2 Li2 Sn2 114.0(3) 1_554 . ?
Li6 Li2 Sn1 77.9(3) . . ?
Li4 Li2 Sn1 168.4(4) . . ?
Sn2 Li2 Sn1 118.7(2) 1_554 . ?
Sn2 Li2 Sn1 118.7(2) . . ?
Li6 Li2 Li1 109.9(3) . . ?
Li4 Li2 Li1 105.6(3) . . ?
Sn2 Li2 Li1 168.1(5) 1_554 . ?
Sn2 Li2 Li1 65.71(15) . . ?
Sn1 Li2 Li1 68.8(3) . . ?
Li6 Li2 Li1 109.9(3) . 1_554 ?
Li4 Li2 Li1 105.6(3) . 1_554 ?
Sn2 Li2 Li1 65.71(15) 1_554 1_554 ?
Sn2 Li2 Li1 168.1(5) . 1_554 ?
Sn1 Li2 Li1 68.8(3) . 1_554 ?
Li1 Li2 Li1 112.0(4) . 1_554 ?
Li6 Li2 Li2 55.0(2) . 3 ?
Li4 Li2 Li2 58.7(2) . 3 ?
Sn2 Li2 Li2 58.98(18) 1_554 3 ?
Sn2 Li2 Li2 58.98(18) . 3 ?
Sn1 Li2 Li2 132.9(2) . 3 ?
Li1 Li2 Li2 124.0(2) . 3 ?
Li1 Li2 Li2 124.0(2) 1_554 3 ?
Li6 Li2 Li3 56.9(2) . 1_554 ?
Li4 Li2 Li3 124.0(2) . 1_554 ?
Sn2 Li2 Li3 58.82(14) 1_554 1_554 ?
Sn2 Li2 Li3 137.9(4) . 1_554 ?
Sn1 Li2 Li3 61.5(2) . 1_554 ?
Li1 Li2 Li3 130.1(4) . 1_554 ?
Li1 Li2 Li3 53.1(2) 1_554 1_554 ?
Li2 Li2 Li3 89.4(3) 3 1_554 ?
Li6 Li2 Li3 56.9(2) . . ?
Li4 Li2 Li3 124.0(2) . . ?
Sn2 Li2 Li3 137.9(4) 1_554 . ?
Sn2 Li2 Li3 58.82(14) . . ?
Sn1 Li2 Li3 61.5(2) . . ?
Li1 Li2 Li3 53.1(2) . . ?
Li1 Li2 Li3 130.1(4) 1_554 . ?
Li2 Li2 Li3 89.4(3) 3 . ?
Li3 Li2 Li3 97.4(3) 1_554 . ?
Li6 Li2 Li2 179.2(6) . 13 ?
Li4 Li2 Li2 67.0(4) . 13 ?
Sn2 Li2 Li2 99.0(3) 1_554 13 ?
Sn2 Li2 Li2 99.0(3) . 13 ?
Sn1 Li2 Li2 101.4(4) . 13 ?
Li1 Li2 Li2 69.7(3) . 13 ?
Li1 Li2 Li2 69.7(3) 1_554 13 ?
Li2 Li2 Li2 125.7(3) 3 13 ?
Li3 Li2 Li2 122.8(3) 1_554 13 ?
Li3 Li2 Li2 122.8(3) . 13 ?
Li6 Li2 Li4 131.0(4) . 13 ?
Li4 Li2 Li4 115.2(3) . 13 ?
Sn2 Li2 Li4 119.6(2) 1_554 13 ?
Sn2 Li2 Li4 119.6(2) . 13 ?
Sn1 Li2 Li4 53.2(2) . 13 ?
Li1 Li2 Li4 56.1(2) . 13 ?
Li1 Li2 Li4 56.1(2) 1_554 13 ?
Li2 Li2 Li4 173.9(3) 3 13 ?
Li3 Li2 Li4 94.6(3) 1_554 13 ?
Li3 Li2 Li4 94.6(3) . 13 ?
Li2 Li2 Li4 48.2(3) 13 13 ?
Li1 Li3 Li1 105.8(5) 11 . ?
Li1 Li3 Li6 108.11(8) 11 . ?
Li1 Li3 Li6 108.11(8) . . ?
Li1 Li3 Li6 108.11(8) 11 1_556 ?
Li1 Li3 Li6 108.11(8) . 1_556 ?
Li6 Li3 Li6 118.0(4) . 1_556 ?
Li1 Li3 Li3 127.1(3) 11 9_556 ?
Li1 Li3 Li3 127.1(3) . 9_556 ?
Li6 Li3 Li3 58.98(19) . 9_556 ?
Li6 Li3 Li3 58.98(19) 1_556 9_556 ?
Li1 Li3 Sn2 65.98(18) 11 9_556 ?
Li1 Li3 Sn2 171.8(4) . 9_556 ?
Li6 Li3 Sn2 75.59(16) . 9_556 ?
Li6 Li3 Sn2 75.59(16) 1_556 9_556 ?
Li3 Li3 Sn2 61.12(18) 9_556 9_556 ?
Li1 Li3 Sn2 171.8(4) 11 . ?
Li1 Li3 Sn2 65.98(18) . . ?
Li6 Li3 Sn2 75.59(16) . . ?
Li6 Li3 Sn2 75.59(16) 1_556 . ?
Li3 Li3 Sn2 61.12(18) 9_556 . ?
Sn2 Li3 Sn2 122.2(4) 9_556 . ?
Li1 Li3 Sn1 67.3(2) 11 . ?
Li1 Li3 Sn1 67.3(2) . . ?
Li6 Li3 Sn1 70.72(4) . . ?
Li6 Li3 Sn1 171.3(3) 1_556 . ?
Li3 Li3 Sn1 129.69(15) 9_556 . ?
Sn2 Li3 Sn1 107.96(5) 9_556 . ?
Sn2 Li3 Sn1 107.96(5) . . ?
Li1 Li3 Sn1 67.3(2) 11 1_556 ?
Li1 Li3 Sn1 67.3(2) . 1_556 ?
Li6 Li3 Sn1 171.3(3) . 1_556 ?
Li6 Li3 Sn1 70.72(4) 1_556 1_556 ?
Li3 Li3 Sn1 129.69(15) 9_556 1_556 ?
Sn2 Li3 Sn1 107.96(5) 9_556 1_556 ?
Sn2 Li3 Sn1 107.96(5) . 1_556 ?
Sn1 Li3 Sn1 100.6(3) . 1_556 ?
Li1 Li3 Li2 121.4(3) 11 . ?
Li1 Li3 Li2 57.82(19) . . ?
Li6 Li3 Li2 50.32(17) . . ?
Li6 Li3 Li2 130.4(3) 1_556 . ?
Li3 Li3 Li2 90.6(3) 9_556 . ?
Sn2 Li3 Li2 125.7(2) 9_556 . ?
Sn2 Li3 Li2 55.02(17) . . ?
Sn1 Li3 Li2 54.25(18) . . ?
Sn1 Li3 Li2 124.9(3) 1_556 . ?
Li1 Li3 Li2 121.4(3) 11 1_556 ?
Li1 Li3 Li2 57.82(19) . 1_556 ?
Li6 Li3 Li2 130.4(3) . 1_556 ?
Li6 Li3 Li2 50.32(17) 1_556 1_556 ?
Li3 Li3 Li2 90.6(3) 9_556 1_556 ?
Sn2 Li3 Li2 125.7(2) 9_556 1_556 ?
Sn2 Li3 Li2 55.02(17) . 1_556 ?
Sn1 Li3 Li2 124.9(3) . 1_556 ?
Sn1 Li3 Li2 54.25(18) 1_556 1_556 ?
Li2 Li3 Li2 97.4(3) . 1_556 ?
Li1 Li3 Li2 57.82(19) 11 11 ?
Li1 Li3 Li2 121.4(3) . 11 ?
Li6 Li3 Li2 50.32(17) . 11 ?
Li6 Li3 Li2 130.4(3) 1_556 11 ?
Li3 Li3 Li2 90.6(3) 9_556 11 ?
Sn2 Li3 Li2 55.02(17) 9_556 11 ?
Sn2 Li3 Li2 125.7(2) . 11 ?
Sn1 Li3 Li2 54.25(18) . 11 ?
Sn1 Li3 Li2 124.9(3) 1_556 11 ?
Li2 Li3 Li2 82.6(3) . 11 ?
Li2 Li3 Li2 178.9(5) 1_556 11 ?
Li2 Li4 Li2 62.6(5) 3 . ?
Li2 Li4 Sn1 179.6(3) 3 13 ?
Li2 Li4 Sn1 117.1(2) . 13 ?
Li2 Li4 Sn1 117.1(2) 3 5_455 ?
Li2 Li4 Sn1 179.6(3) . 5_455 ?
Sn1 Li4 Sn1 63.3(2) 13 5_455 ?
Li2 Li4 Li1 113.6(3) 3 13_556 ?
Li2 Li4 Li1 76.5(2) . 13_556 ?
Sn1 Li4 Li1 66.2(2) 13 13_556 ?
Sn1 Li4 Li1 103.7(3) 5_455 13_556 ?
Li2 Li4 Li1 76.5(2) 3 15_454 ?
Li2 Li4 Li1 113.6(3) . 15_454 ?
Sn1 Li4 Li1 103.7(3) 13 15_454 ?
Sn1 Li4 Li1 66.2(2) 5_455 15_454 ?
Li1 Li4 Li1 168.8(5) 13_556 15_454 ?
Li2 Li4 Li1 76.5(2) 3 15_455 ?
Li2 Li4 Li1 113.6(3) . 15_455 ?
Sn1 Li4 Li1 103.7(3) 13 15_455 ?
Sn1 Li4 Li1 66.2(2) 5_455 15_455 ?
Li1 Li4 Li1 75.4(3) 13_556 15_455 ?
Li1 Li4 Li1 103.5(3) 15_454 15_455 ?
Li2 Li4 Li1 113.6(3) 3 13 ?
Li2 Li4 Li1 76.5(2) . 13 ?
Sn1 Li4 Li1 66.2(2) 13 13 ?
Sn1 Li4 Li1 103.7(3) 5_455 13 ?
Li1 Li4 Li1 103.5(3) 13_556 13 ?
Li1 Li4 Li1 75.4(3) 15_454 13 ?
Li1 Li4 Li1 168.8(5) 15_455 13 ?
Li2 Li4 Sn2 57.72(19) 3 . ?
Li2 Li4 Sn2 57.72(19) . . ?
Sn1 Li4 Sn2 122.14(8) 13 . ?
Sn1 Li4 Sn2 122.14(8) 5_455 . ?
Li1 Li4 Sn2 56.50(16) 13_556 . ?
Li1 Li4 Sn2 132.4(3) 15_454 . ?
Li1 Li4 Sn2 56.50(16) 15_455 . ?
Li1 Li4 Sn2 132.4(3) 13 . ?
Li2 Li4 Sn2 57.72(19) 3 1_554 ?
Li2 Li4 Sn2 57.72(19) . 1_554 ?
Sn1 Li4 Sn2 122.14(8) 13 1_554 ?
Sn1 Li4 Sn2 122.14(8) 5_455 1_554 ?
Li1 Li4 Sn2 132.4(3) 13_556 1_554 ?
Li1 Li4 Sn2 56.50(16) 15_454 1_554 ?
Li1 Li4 Sn2 132.4(3) 15_455 1_554 ?
Li1 Li4 Sn2 56.50(16) 13 1_554 ?
Sn2 Li4 Sn2 102.7(3) . 1_554 ?
Li2 Li4 Li5 127.89(11) 3 5_455 ?
Li2 Li4 Li5 127.89(11) . 5_455 ?
Sn1 Li4 Li5 52.27(15) 13 5_455 ?
Sn1 Li4 Li5 52.27(15) 5_455 5_455 ?
Li1 Li4 Li5 51.96(19) 13_556 5_455 ?
Li1 Li4 Li5 118.4(3) 15_454 5_455 ?
Li1 Li4 Li5 51.96(19) 15_455 5_455 ?
Li1 Li4 Li5 118.4(3) 13 5_455 ?
Sn2 Li4 Li5 84.61(4) . 5_455 ?
Sn2 Li4 Li5 172.7(3) 1_554 5_455 ?
Li2 Li4 Li5 127.89(11) 3 5_454 ?
Li2 Li4 Li5 127.89(11) . 5_454 ?
Sn1 Li4 Li5 52.27(15) 13 5_454 ?
Sn1 Li4 Li5 52.27(15) 5_455 5_454 ?
Li1 Li4 Li5 118.4(3) 13_556 5_454 ?
Li1 Li4 Li5 51.96(19) 15_454 5_454 ?
Li1 Li4 Li5 118.4(3) 15_455 5_454 ?
Li1 Li4 Li5 51.96(19) 13 5_454 ?
Sn2 Li4 Li5 172.7(3) . 5_454 ?
Sn2 Li4 Li5 84.61(4) 1_554 5_454 ?
Li5 Li4 Li5 88.1(3) 5_455 5_454 ?
Sn1 Li5 Sn1 115.046(16) 9_656 9_655 ?
Sn1 Li5 Sn1 64.954(16) 9_656 1_556 ?
Sn1 Li5 Sn1 180.000(12) 9_655 1_556 ?
Sn1 Li5 Sn1 180.0 9_656 . ?
Sn1 Li5 Sn1 64.955(16) 9_655 . ?
Sn1 Li5 Sn1 115.045(16) 1_556 . ?
Sn1 Li5 Li1 110.45(7) 9_656 11 ?
Sn1 Li5 Li1 110.45(7) 9_655 11 ?
Sn1 Li5 Li1 69.55(7) 1_556 11 ?
Sn1 Li5 Li1 69.55(7) . 11 ?
Sn1 Li5 Li1 69.55(7) 9_656 3_656 ?
Sn1 Li5 Li1 69.55(7) 9_655 3_656 ?
Sn1 Li5 Li1 110.45(7) 1_556 3_656 ?
Sn1 Li5 Li1 110.45(7) . 3_656 ?
Li1 Li5 Li1 180.0(2) 11 3_656 ?
Sn1 Li5 Li1 69.55(7) 9_656 9_656 ?
Sn1 Li5 Li1 69.55(7) 9_655 9_656 ?
Sn1 Li5 Li1 110.45(7) 1_556 9_656 ?
Sn1 Li5 Li1 110.45(7) . 9_656 ?
Li1 Li5 Li1 81.2(3) 11 9_656 ?
Li1 Li5 Li1 98.8(3) 3_656 9_656 ?
Sn1 Li5 Li1 110.45(7) 9_656 . ?
Sn1 Li5 Li1 110.45(7) 9_655 . ?
Sn1 Li5 Li1 69.55(7) 1_556 . ?
Sn1 Li5 Li1 69.55(7) . . ?
Li1 Li5 Li1 98.8(3) 11 . ?
Li1 Li5 Li1 81.2(3) 3_656 . ?
Li1 Li5 Li1 180.0 9_656 . ?
Sn1 Li5 Li4 54.08(10) 9_656 13_556 ?
Sn1 Li5 Li4 125.92(10) 9_655 13_556 ?
Sn1 Li5 Li4 54.08(10) 1_556 13_556 ?
Sn1 Li5 Li4 125.92(10) . 13_556 ?
Li1 Li5 Li4 123.07(12) 11 13_556 ?
Li1 Li5 Li4 56.93(12) 3_656 13_556 ?
Li1 Li5 Li4 123.07(12) 9_656 13_556 ?
Li1 Li5 Li4 56.93(12) . 13_556 ?
Sn1 Li5 Li4 125.92(10) 9_656 5_545 ?
Sn1 Li5 Li4 54.08(10) 9_655 5_545 ?
Sn1 Li5 Li4 125.92(10) 1_556 5_545 ?
Sn1 Li5 Li4 54.08(10) . 5_545 ?
Li1 Li5 Li4 56.93(12) 11 5_545 ?
Li1 Li5 Li4 123.07(12) 3_656 5_545 ?
Li1 Li5 Li4 56.93(12) 9_656 5_545 ?
Li1 Li5 Li4 123.07(12) . 5_545 ?
Li4 Li5 Li4 180.0 13_556 5_545 ?
Sn1 Li5 Li4 125.92(10) 9_656 13 ?
Sn1 Li5 Li4 54.08(10) 9_655 13 ?
Sn1 Li5 Li4 125.92(10) 1_556 13 ?
Sn1 Li5 Li4 54.08(10) . 13 ?
Li1 Li5 Li4 123.07(12) 11 13 ?
Li1 Li5 Li4 56.93(12) 3_656 13 ?
Li1 Li5 Li4 123.07(12) 9_656 13 ?
Li1 Li5 Li4 56.93(12) . 13 ?
Li4 Li5 Li4 88.1(3) 13_556 13 ?
Li4 Li5 Li4 91.9(3) 5_545 13 ?
Sn1 Li5 Li4 54.08(10) 9_656 5_546 ?
Sn1 Li5 Li4 125.92(10) 9_655 5_546 ?
Sn1 Li5 Li4 54.08(10) 1_556 5_546 ?
Sn1 Li5 Li4 125.92(10) . 5_546 ?
Li1 Li5 Li4 56.93(12) 11 5_546 ?
Li1 Li5 Li4 123.07(12) 3_656 5_546 ?
Li1 Li5 Li4 56.93(12) 9_656 5_546 ?
Li1 Li5 Li4 123.07(12) . 5_546 ?
Li4 Li5 Li4 91.9(3) 13_556 5_546 ?
Li4 Li5 Li4 88.1(3) 5_545 5_546 ?
Li4 Li5 Li4 180.0(3) 13 5_546 ?
Li2 Li6 Li2 180.0 . 9 ?
Li2 Li6 Li2 110.1(5) . 11 ?
Li2 Li6 Li2 69.9(5) 9 11 ?
Li2 Li6 Li2 69.9(5) . 3 ?
Li2 Li6 Li2 110.1(5) 9 3 ?
Li2 Li6 Li2 180.0(5) 11 3 ?
Li2 Li6 Li3 72.82(14) . . ?
Li2 Li6 Li3 107.18(14) 9 . ?
Li2 Li6 Li3 72.82(14) 11 . ?
Li2 Li6 Li3 107.18(14) 3 . ?
Li2 Li6 Li3 107.18(14) . 9 ?
Li2 Li6 Li3 72.82(14) 9 9 ?
Li2 Li6 Li3 107.18(14) 11 9 ?
Li2 Li6 Li3 72.82(14) 3 9 ?
Li3 Li6 Li3 180.0 . 9 ?
Li2 Li6 Li3 107.18(14) . 9_556 ?
Li2 Li6 Li3 72.82(14) 9 9_556 ?
Li2 Li6 Li3 107.18(14) 11 9_556 ?
Li2 Li6 Li3 72.82(14) 3 9_556 ?
Li3 Li6 Li3 62.0(4) . 9_556 ?
Li3 Li6 Li3 118.0(4) 9 9_556 ?
Li2 Li6 Li3 72.82(14) . 1_554 ?
Li2 Li6 Li3 107.18(14) 9 1_554 ?
Li2 Li6 Li3 72.82(14) 11 1_554 ?
Li2 Li6 Li3 107.18(14) 3 1_554 ?
Li3 Li6 Li3 118.0(4) . 1_554 ?
Li3 Li6 Li3 62.0(4) 9 1_554 ?
Li3 Li6 Li3 180.0 9_556 1_554 ?
Li2 Li6 Sn1 55.0(2) . . ?
Li2 Li6 Sn1 125.0(2) 9 . ?
Li2 Li6 Sn1 55.0(2) 11 . ?
Li2 Li6 Sn1 125.0(2) 3 . ?
Li3 Li6 Sn1 58.98(19) . . ?
Li3 Li6 Sn1 121.02(19) 9 . ?
Li3 Li6 Sn1 121.02(19) 9_556 . ?
Li3 Li6 Sn1 58.98(19) 1_554 . ?
Li2 Li6 Sn1 125.0(2) . 9 ?
Li2 Li6 Sn1 55.0(2) 9 9 ?
Li2 Li6 Sn1 125.0(2) 11 9 ?
Li2 Li6 Sn1 55.0(2) 3 9 ?
Li3 Li6 Sn1 121.02(19) . 9 ?
Li3 Li6 Sn1 58.98(19) 9 9 ?
Li3 Li6 Sn1 58.98(19) 9_556 9 ?
Li3 Li6 Sn1 121.02(19) 1_554 9 ?
Sn1 Li6 Sn1 180.0 . 9 ?

loop_
_geom_bond_atom_site_label_1
_geom_bond_atom_site_label_2
_geom_bond_distance
_geom_bond_site_symmetry_2
_geom_bond_publ_flag
Sn1 Li5 2.8054(3) . ?
Sn1 Li5 2.8054(3) 1_554 ?
Sn1 Li2 2.840(11) . ?
Sn1 Li2 2.840(11) 11 ?
Sn1 Li4 2.873(10) 13 ?
Sn1 Li4 2.873(10) 5_545 ?
Sn1 Sn1 3.0128(8) 9_655 ?
Sn1 Li3 3.076(7) 1_554 ?
Sn1 Li3 3.076(7) . ?
Sn1 Li1 3.216(6) 11_554 ?
Sn1 Li1 3.216(6) 11 ?
Sn1 Li1 3.216(6) 1_554 ?
Sn2 Li2 2.823(6) 3 ?
Sn2 Li2 2.823(6) 1_556 ?
Sn2 Li2 2.823(6) 3_556 ?
Sn2 Li2 2.823(6) . ?
Sn2 Li1 2.862(8) 13_556 ?
Sn2 Li1 2.862(8) 15_455 ?
Sn2 Li3 2.947(5) . ?
Sn2 Li3 2.947(5) 9_556 ?
Sn2 Li4 3.031(7) 1_556 ?
Sn2 Li4 3.031(7) . ?
Sn2 Li1 3.080(9) . ?
Sn2 Li1 3.081(9) 3_556 ?
Li1 Li3 2.697(11) . ?
Li1 Li5 2.833(8) . ?
Li1 Li2 2.855(7) 1_556 ?
Li1 Li2 2.855(7) . ?
Li1 Sn2 2.862(8) 13_556 ?
Li1 Li1 2.883(17) 13_556 ?
Li1 Li4 3.014(5) 13_556 ?
Li1 Li4 3.014(5) 13 ?
Li1 Sn1 3.216(6) 1_556 ?
Li2 Li6 2.538(10) . ?
Li2 Li4 2.802(14) . ?
Li2 Sn2 2.823(6) 1_554 ?
Li2 Li1 2.855(7) 1_554 ?
Li2 Li2 2.91(2) 3 ?
Li2 Li3 3.151(7) 1_554 ?
Li2 Li3 3.151(7) . ?
Li2 Li2 3.40(2) 13 ?
Li2 Li4 3.459(10) 13 ?
Li3 Li1 2.697(11) 11 ?
Li3 Li6 2.762(5) . ?
Li3 Li6 2.762(5) 1_556 ?
Li3 Li3 2.85(2) 9_556 ?
Li3 Sn2 2.947(5) 9_556 ?
Li3 Sn1 3.076(7) 1_556 ?
Li3 Li2 3.151(7) 1_556 ?
Li3 Li2 3.151(7) 11 ?
Li4 Li2 2.802(14) 3 ?
Li4 Sn1 2.873(10) 13 ?
Li4 Sn1 2.873(10) 5_455 ?
Li4 Li1 3.014(5) 13_556 ?
Li4 Li1 3.014(5) 15_454 ?
Li4 Li1 3.014(5) 15_455 ?
Li4 Li1 3.014(5) 13 ?
Li4 Sn2 3.031(7) 1_554 ?
Li4 Li5 3.403(8) 5_455 ?
Li4 Li5 3.403(8) 5_454 ?
Li5 Sn1 2.8054(3) 9_656 ?
Li5 Sn1 2.8054(3) 9_655 ?
Li5 Sn1 2.8054(3) 1_556 ?
Li5 Li1 2.833(8) 11 ?
Li5 Li1 2.833(8) 3_656 ?
Li5 Li1 2.833(8) 9_656 ?
Li5 Li4 3.403(8) 13_556 ?
Li5 Li4 3.403(8) 5_545 ?
Li5 Li4 3.403(8) 13 ?
Li5 Li4 3.403(8) 5_546 ?
Li6 Li2 2.538(10) 9 ?
Li6 Li2 2.538(10) 11 ?
Li6 Li2 2.538(10) 3 ?
Li6 Li3 2.762(5) 9 ?
Li6 Li3 2.762(5) 9_556 ?
Li6 Li3 2.762(5) 1_554 ?
Li6 Sn1 3.3877(6) 9 ?
